data_7042337
loop_
_publ_author_name
'Brackemeyer, D.'
'Schulte To Brinke, C.'
'Roelfes, F.'
'Hahn, F. E.'

_publ_section_title
;
 Regioselective C8-metalation of N-phosphine tethered adenine derivatives
 via C8-H activation.
;
_journal_issue 14
_journal_name_full 'Dalton transactions (Cambridge, England : 2003)'
_journal_page_first 4510
_journal_page_last 4513
_journal_paper_doi 10.1039/c7dt00682a
_journal_volume 46
_journal_year 2017
_chemical_formula_moiety 'C29 H33 Cl2 Rh N5 P, C H2 Cl2'
_chemical_formula_sum 'C30 H35 Cl4 N5 P Rh'
_chemical_formula_weight 741.31
_space_group_crystal_system monoclinic
_space_group_IT_number 14
_space_group_name_Hall '-P 2ybc'
_space_group_name_H-M_alt 'P 1 21/c 1'
_symmetry_space_group_name_Hall '-P 2ybc'
_symmetry_space_group_name_H-M 'P 1 21/c 1'
_atom_sites_solution_hydrogens mixed
_audit_creation_method SHELXL-2014/7
_audit_update_record
;
2017-03-04 deposited with the CCDC.
2017-03-07 downloaded from the CCDC.
;
_cell_angle_alpha 90
_cell_angle_beta 90.8990(10)
_cell_angle_gamma 90
_cell_formula_units_Z 4
_cell_length_a 8.7068(2)
_cell_length_b 17.0934(3)
_cell_length_c 20.9150(4)
_cell_measurement_reflns_used 11647
_cell_measurement_temperature 153(2)
_cell_measurement_theta_max 29.569
_cell_measurement_theta_min 2.5745
_cell_volume 3112.37(11)
_computing_cell_refinement 'Bruker SAINT'
_computing_data_collection 'Bruker APEX2'
_computing_data_reduction 'Bruker SAINT'
_computing_molecular_graphics 'Bruker SHELXTL'
_computing_publication_material 'Bruker SHELXTL'
_computing_structure_refinement 'SHELXL-2014/7 (Sheldrick, 2014)'
_computing_structure_solution 'SHELXL-2013 (Sheldrick, 2013)'
_diffrn_ambient_temperature 153(2)
_diffrn_measured_fraction_theta_full 0.998
_diffrn_measured_fraction_theta_max 0.995
_diffrn_measurement_device_type 'Bruker APEX-II CCD'
_diffrn_measurement_method 'Omega and Phi scans'
_diffrn_radiation_monochromator 'Goebel mirror'
_diffrn_radiation_type MoK\a
_diffrn_radiation_wavelength 0.71073
_diffrn_reflns_av_R_equivalents 0.0418
_diffrn_reflns_av_unetI/netI 0.0373
_diffrn_reflns_Laue_measured_fraction_full 0.998
_diffrn_reflns_Laue_measured_fraction_max 0.995
_diffrn_reflns_limit_h_max 11
_diffrn_reflns_limit_h_min -12
_diffrn_reflns_limit_k_max 23
_diffrn_reflns_limit_k_min -23
_diffrn_reflns_limit_l_max 28
_diffrn_reflns_limit_l_min -29
_diffrn_reflns_number 34364
_diffrn_reflns_point_group_measured_fraction_full 0.998
_diffrn_reflns_point_group_measured_fraction_max 0.995
_diffrn_reflns_theta_full 27.500
_diffrn_reflns_theta_max 29.595
_diffrn_reflns_theta_min 2.283
_diffrn_source microsource
_exptl_absorpt_coefficient_mu 0.974
_exptl_absorpt_correction_T_max 0.7459
_exptl_absorpt_correction_T_min 0.5912
_exptl_absorpt_correction_type multi-scan
_exptl_absorpt_process_details
; 
 Multi-scan correction included in APEX2 package (Bruker AXS, 2012)
;
_exptl_crystal_colour red
_exptl_crystal_density_diffrn 1.582
_exptl_crystal_density_method 'not measured'
_exptl_crystal_description needle
_exptl_crystal_F_000 1512
_exptl_crystal_size_max 0.26
_exptl_crystal_size_mid 0.11
_exptl_crystal_size_min 0.11
_refine_diff_density_max 1.014
_refine_diff_density_min -0.960
_refine_diff_density_rms 0.093
_refine_ls_extinction_method none
_refine_ls_goodness_of_fit_ref 1.162
_refine_ls_hydrogen_treatment constr
_refine_ls_matrix_type full
_refine_ls_number_parameters 484
_refine_ls_number_reflns 8699
_refine_ls_number_restraints 32
_refine_ls_restrained_S_all 1.161
_refine_ls_R_factor_all 0.0629
_refine_ls_R_factor_gt 0.0558
_refine_ls_shift/su_max 0.027
_refine_ls_shift/su_mean 0.002
_refine_ls_structure_factor_coef Fsqd
_refine_ls_weighting_details 'w=1/[\s^2^(Fo^2^)+(0.0297P)^2^+9.7550P] where P=(Fo^2^+2Fc^2^)/3'
_refine_ls_weighting_scheme calc
_refine_ls_wR_factor_gt 0.1271
_refine_ls_wR_factor_ref 0.1300
_reflns_Friedel_coverage 0.000
_reflns_number_gt 7758
_reflns_number_total 8699
_reflns_threshold_expression 'I > 2\s(I)'
_cod_data_source_file c7dt00682a2.cif
_cod_data_source_block shelx
_cod_depositor_comments 'Adding full bibliography for 7042336--7042339.cif.'
_cod_database_code 7042337
_shelx_shelxl_version_number 2014/7
_shelx_space_group_comment
;
The symmetry employed for this shelxl refinement is uniquely defined
by the following loop, which should always be used as a source of
symmetry information in preference to the above space-group names.
They are only intended as comments.
;

loop_
_space_group_symop_operation_xyz
'x, y, z'
'-x, y+1/2, -z+1/2'
'-x, -y, -z'
'x, -y-1/2, z-1/2'

loop_
_atom_site_label
_atom_site_type_symbol
_atom_site_fract_x
_atom_site_fract_y
_atom_site_fract_z
_atom_site_U_iso_or_equiv
_atom_site_adp_type
_atom_site_occupancy
_atom_site_site_symmetry_order
_atom_site_calc_flag
_atom_site_refinement_flags_posn
_atom_site_refinement_flags_adp
_atom_site_refinement_flags_occupancy
_atom_site_disorder_assembly
_atom_site_disorder_group
Rh1 Rh 0.41276(3) 0.12064(2) 0.20254(2) 0.02662(8) Uani 1 1 d . . . . .
Cl1 Cl 0.67252(10) 0.13814(5) 0.16435(4) 0.03158(19) Uani 1 1 d . . . . .
Cl2 Cl 0.36938(12) 0.25878(6) 0.20992(5) 0.0365(2) Uani 1 1 d . . . . .
P1 P 0.49520(11) 0.13490(6) 0.30834(4) 0.02769(19) Uani 1 1 d D . . . .
N1A N 1.1013(10) 0.4092(5) 0.3121(4) 0.0376(17) Uani 0.5 1 d D . P A 1
C2A C 1.0473(14) 0.3414(7) 0.2878(5) 0.041(2) Uani 0.5 1 d D . P A 1
H2A H 1.0920 0.3252 0.2489 0.049 Uiso 0.5 1 calc R U P A 1
N3A N 0.9408(13) 0.2942(5) 0.3106(4) 0.0341(18) Uani 0.5 1 d D . P A 1
C4A C 0.891(2) 0.3210(10) 0.3664(12) 0.030(4) Uani 0.5 1 d D . P A 1
C5A C 0.9366(10) 0.3893(5) 0.3974(4) 0.0329(18) Uani 0.5 1 d D . P A 1
C6A C 1.0486(9) 0.4346(4) 0.3685(4) 0.0337(16) Uani 0.5 1 d D . P A 1
N6A N 1.1038(14) 0.5001(6) 0.3973(5) 0.038(2) Uani 0.5 1 d D . P A 1
H6AA H 1.1273 0.5338 0.3685 0.046 Uiso 0.5 1 d R U P A 1
H6AB H 1.0321 0.5192 0.4228 0.046 Uiso 0.5 1 d R U P A 1
N7A N 0.8625(10) 0.3948(5) 0.4566(4) 0.0337(16) Uani 0.5 1 d D . P A 1
C8A C 0.7733(12) 0.3316(6) 0.4567(5) 0.0264(19) Uani 0.5 1 d D . P A 1
H8A H 0.7070 0.3199 0.4910 0.032 Uiso 0.5 1 calc R U P A 1
N9A N 0.7836(8) 0.2852(4) 0.4043(4) 0.0332(15) Uani 0.5 1 d D . P A 1
C10A C 0.7097(10) 0.2106(4) 0.3880(4) 0.0359(17) Uani 0.5 1 d D . P A 1
H10A H 0.6318 0.1982 0.4205 0.043 Uiso 0.5 1 calc R U P A 1
H10B H 0.7877 0.1684 0.3890 0.043 Uiso 0.5 1 calc R U P A 1
C11A C 0.633(2) 0.2127(10) 0.3230(9) 0.046(7) Uani 0.5 1 d D . P A 1
H11A H 0.7139 0.2097 0.2902 0.055 Uiso 0.5 1 calc R U P A 1
H11B H 0.5806 0.2636 0.3178 0.055 Uiso 0.5 1 calc R U P A 1
N1B N 0.9154(7) 0.4310(4) 0.4760(3) 0.0276(12) Uani 0.5 1 d D . P A 2
C2B C 0.8194(10) 0.3693(6) 0.4774(4) 0.0306(16) Uani 0.5 1 d D . P A 2
H2B H 0.7655 0.3630 0.5162 0.037 Uiso 0.5 1 calc R U P A 2
N3B N 0.7885(10) 0.3159(6) 0.4331(4) 0.0256(17) Uani 0.5 1 d D . P A 2
C4B C 0.868(2) 0.3304(10) 0.3801(12) 0.027(3) Uani 0.5 1 d D . P A 2
C5B C 0.9712(10) 0.3914(5) 0.3703(3) 0.0273(17) Uani 0.5 1 d D . P A 2
C6B C 0.9936(8) 0.4435(4) 0.4216(3) 0.0264(14) Uani 0.5 1 d D . P A 2
N6B N 1.0921(13) 0.5035(6) 0.4232(4) 0.035(2) Uani 0.5 1 d D . P A 2
H6BA H 1.1023 0.5318 0.4582 0.042 Uiso 0.5 1 calc R U P A 2
H6BB H 1.1465 0.5148 0.3894 0.042 Uiso 0.5 1 calc R U P A 2
N7B N 1.0406(9) 0.3825(5) 0.3117(4) 0.0327(15) Uani 0.5 1 d D . P A 2
C8B C 0.9786(12) 0.3180(7) 0.2878(5) 0.032(2) Uani 0.5 1 d D . P A 2
H8B H 1.0055 0.2973 0.2473 0.038 Uiso 0.5 1 calc R U P A 2
N9B N 0.8724(8) 0.2838(5) 0.3263(4) 0.0304(17) Uani 0.5 1 d D . P A 2
C10B C 0.7912(8) 0.2117(4) 0.3137(4) 0.0289(14) Uani 0.5 1 d D . P A 2
H10C H 0.8312 0.1707 0.3429 0.035 Uiso 0.5 1 calc R U P A 2
H10D H 0.8114 0.1949 0.2693 0.035 Uiso 0.5 1 calc R U P A 2
C11B C 0.6223(15) 0.2192(8) 0.3222(9) 0.028(4) Uani 0.5 1 d D . P A 2
H11C H 0.5862 0.2617 0.2935 0.034 Uiso 0.5 1 calc R U P A 2
H11D H 0.6058 0.2373 0.3665 0.034 Uiso 0.5 1 calc R U P A 2
C12 C 0.5992(5) 0.0536(2) 0.34442(19) 0.0349(8) Uani 1 1 d . . . . .
C13 C 0.6878(5) 0.0060(2) 0.3066(2) 0.0355(8) Uani 1 1 d . . . . .
H13 H 0.6875 0.0138 0.2616 0.043 Uiso 1 1 calc R U . . .
C14 C 0.7779(5) -0.0532(3) 0.3334(2) 0.0449(10) Uani 1 1 d . . . . .
H14 H 0.8371 -0.0858 0.3066 0.054 Uiso 1 1 calc R U . . .
C15 C 0.7813(6) -0.0644(3) 0.3978(2) 0.0503(12) Uani 1 1 d . . . . .
H15 H 0.8431 -0.1048 0.4160 0.060 Uiso 1 1 calc R U . . .
C16 C 0.6951(8) -0.0172(4) 0.4366(2) 0.0670(17) Uani 1 1 d . . . . .
H16 H 0.6969 -0.0250 0.4816 0.080 Uiso 1 1 calc R U . . .
C17 C 0.6055(7) 0.0418(3) 0.4099(2) 0.0592(15) Uani 1 1 d . . . . .
H17 H 0.5474 0.0747 0.4370 0.071 Uiso 1 1 calc R U . . .
C18 C 0.3413(4) 0.1546(2) 0.36370(18) 0.0330(8) Uani 1 1 d . . . . .
C19 C 0.2531(5) 0.0940(3) 0.3890(2) 0.0454(11) Uani 1 1 d . . . . .
H19 H 0.2771 0.0415 0.3781 0.055 Uiso 1 1 calc R U . . .
C20 C 0.1328(6) 0.1079(4) 0.4292(2) 0.0595(16) Uani 1 1 d . . . . .
H20 H 0.0712 0.0659 0.4438 0.071 Uiso 1 1 calc R U . . .
C21 C 0.1021(6) 0.1833(4) 0.4482(2) 0.0632(17) Uani 1 1 d . . . . .
H21 H 0.0213 0.1933 0.4771 0.076 Uiso 1 1 calc R U . . .
C22 C 0.1876(6) 0.2438(4) 0.4255(2) 0.0587(15) Uani 1 1 d . . . . .
H22 H 0.1665 0.2956 0.4392 0.070 Uiso 1 1 calc R U . . .
C23 C 0.3056(5) 0.2307(3) 0.3825(2) 0.0438(10) Uani 1 1 d . . . . .
H23 H 0.3617 0.2736 0.3659 0.053 Uiso 1 1 calc R U . . .
C24 C 0.2904(5) 0.0099(2) 0.20932(19) 0.0351(9) Uani 1 1 d . . . . .
C25 C 0.1829(5) 0.0738(3) 0.2027(2) 0.0368(9) Uani 1 1 d . . . . .
C26 C 0.2074(5) 0.1074(3) 0.1400(2) 0.0409(10) Uani 1 1 d . . . . .
C27 C 0.3311(5) 0.0695(3) 0.11083(19) 0.0380(9) Uani 1 1 d . . . . .
C28 C 0.3844(5) 0.0087(2) 0.15470(19) 0.0374(9) Uani 1 1 d . . . . .
C29 C 0.2951(6) -0.0513(3) 0.2611(2) 0.0450(11) Uani 1 1 d . . . . .
H29A H 0.2655 -0.1021 0.2430 0.067 Uiso 1 1 calc R U . . .
H29B H 0.2235 -0.0370 0.2948 0.067 Uiso 1 1 calc R U . . .
H29C H 0.3995 -0.0547 0.2791 0.067 Uiso 1 1 calc R U . . .
C30 C 0.0551(5) 0.0943(3) 0.2462(2) 0.0502(12) Uani 1 1 d . . . . .
H30A H -0.0435 0.0856 0.2241 0.075 Uiso 1 1 calc R U . . .
H30B H 0.0637 0.1494 0.2587 0.075 Uiso 1 1 calc R U . . .
H30C H 0.0610 0.0612 0.2844 0.075 Uiso 1 1 calc R U . . .
C31 C 0.1145(6) 0.1736(3) 0.1124(3) 0.0551(14) Uani 1 1 d . . . . .
H31A H 0.1785 0.2044 0.0837 0.083 Uiso 1 1 calc R U . . .
H31B H 0.0783 0.2071 0.1471 0.083 Uiso 1 1 calc R U . . .
H31C H 0.0261 0.1525 0.0885 0.083 Uiso 1 1 calc R U . . .
C32 C 0.3912(7) 0.0838(3) 0.0462(2) 0.0509(12) Uani 1 1 d . . . . .
H32A H 0.3450 0.0464 0.0160 0.076 Uiso 1 1 calc R U . . .
H32B H 0.5030 0.0773 0.0469 0.076 Uiso 1 1 calc R U . . .
H32C H 0.3654 0.1372 0.0328 0.076 Uiso 1 1 calc R U . . .
C33 C 0.5049(6) -0.0513(3) 0.1400(2) 0.0490(11) Uani 1 1 d . . . . .
H33A H 0.5412 -0.0757 0.1799 0.074 Uiso 1 1 calc R U . . .
H33B H 0.5913 -0.0259 0.1188 0.074 Uiso 1 1 calc R U . . .
H33C H 0.4608 -0.0914 0.1118 0.074 Uiso 1 1 calc R U . . .
Cl40 Cl 0.4939(2) 0.20300(9) 0.53275(7) 0.0696(4) Uani 1 1 d . . . . .
Cl41 Cl 0.7846(2) 0.13338(10) 0.57500(9) 0.0764(5) Uani 1 1 d . . . . .
C40 C 0.6066(6) 0.1715(3) 0.5984(2) 0.0499(11) Uani 1 1 d . . . . .
H40A H 0.6245 0.2162 0.6277 0.060 Uiso 1 1 calc R U . . .
H40B H 0.5499 0.1309 0.6220 0.060 Uiso 1 1 calc R U . . .

loop_
_atom_site_aniso_label
_atom_site_aniso_U_11
_atom_site_aniso_U_22
_atom_site_aniso_U_33
_atom_site_aniso_U_23
_atom_site_aniso_U_13
_atom_site_aniso_U_12
Rh1 0.02542(14) 0.02976(14) 0.02451(13) 0.00405(11) -0.00462(10) -0.00403(11)
Cl1 0.0270(4) 0.0341(4) 0.0336(4) 0.0010(3) -0.0005(3) 0.0006(3)
Cl2 0.0407(5) 0.0348(5) 0.0341(5) 0.0007(4) -0.0016(4) 0.0103(4)
P1 0.0269(4) 0.0306(5) 0.0254(4) 0.0018(3) -0.0044(3) -0.0021(3)
N1A 0.040(5) 0.039(4) 0.034(4) -0.001(3) 0.004(4) 0.000(3)
C2A 0.043(7) 0.043(6) 0.037(5) 0.001(5) 0.005(5) 0.004(5)
N3A 0.045(6) 0.032(4) 0.025(5) -0.004(3) 0.000(4) 0.000(4)
C4A 0.026(8) 0.037(6) 0.027(10) 0.003(4) 0.000(5) 0.008(5)
C5A 0.029(5) 0.033(4) 0.037(5) 0.004(4) -0.006(4) 0.002(3)
C6A 0.031(4) 0.030(4) 0.040(4) 0.002(3) -0.001(3) -0.001(3)
N6A 0.036(5) 0.029(4) 0.049(6) 0.001(4) 0.002(5) -0.007(3)
N7A 0.035(4) 0.039(4) 0.028(4) 0.006(3) 0.007(3) 0.001(3)
C8A 0.026(4) 0.031(5) 0.022(5) 0.001(4) 0.008(4) -0.003(4)
N9A 0.035(4) 0.027(3) 0.038(4) 0.000(3) -0.009(3) -0.003(3)
C10A 0.040(4) 0.030(4) 0.038(4) 0.003(3) -0.005(3) -0.013(3)
C11A 0.057(12) 0.058(11) 0.023(8) 0.022(7) -0.008(7) -0.008(8)
N1B 0.025(3) 0.034(3) 0.024(3) -0.005(3) 0.002(2) -0.005(3)
C2B 0.027(4) 0.043(5) 0.022(4) -0.001(4) -0.001(3) -0.006(4)
N3B 0.024(4) 0.037(5) 0.016(4) 0.000(3) 0.006(4) -0.001(3)
C4B 0.017(6) 0.034(6) 0.030(10) 0.005(4) 0.002(5) -0.002(5)
C5B 0.027(4) 0.031(4) 0.024(4) 0.011(3) 0.003(3) -0.001(3)
C6B 0.021(3) 0.035(4) 0.024(3) 0.007(3) 0.001(3) 0.004(3)
N6B 0.029(4) 0.046(5) 0.031(5) 0.003(4) 0.011(4) -0.003(3)
N7B 0.032(4) 0.034(4) 0.032(4) 0.004(3) 0.003(3) -0.008(3)
C8B 0.020(4) 0.050(7) 0.025(5) 0.005(4) 0.010(4) -0.003(4)
N9B 0.020(3) 0.050(4) 0.022(3) 0.009(3) 0.011(3) -0.001(3)
C10B 0.025(3) 0.032(3) 0.030(4) -0.003(3) 0.003(3) 0.004(3)
C11B 0.013(5) 0.033(6) 0.038(10) -0.014(5) -0.003(5) -0.007(4)
C12 0.038(2) 0.0358(19) 0.0301(19) 0.0037(15) -0.0083(16) -0.0019(16)
C13 0.032(2) 0.039(2) 0.035(2) 0.0028(16) -0.0063(16) -0.0044(16)
C14 0.040(2) 0.038(2) 0.057(3) 0.009(2) 0.003(2) 0.0052(18)
C15 0.046(3) 0.051(3) 0.053(3) 0.016(2) -0.007(2) 0.010(2)
C16 0.080(4) 0.086(4) 0.035(2) 0.015(3) -0.012(3) 0.025(3)
C17 0.077(4) 0.066(3) 0.034(2) -0.003(2) -0.013(2) 0.031(3)
C18 0.0294(19) 0.040(2) 0.0293(18) 0.0060(15) -0.0044(15) 0.0014(15)
C19 0.039(2) 0.061(3) 0.036(2) 0.011(2) -0.0017(18) -0.009(2)
C20 0.038(2) 0.098(5) 0.043(3) 0.030(3) 0.000(2) -0.008(3)
C21 0.038(3) 0.110(5) 0.042(3) 0.031(3) 0.013(2) 0.028(3)
C22 0.054(3) 0.079(4) 0.043(3) 0.015(3) 0.006(2) 0.035(3)
C23 0.042(2) 0.052(3) 0.038(2) 0.0115(19) 0.0006(18) 0.013(2)
C24 0.036(2) 0.0347(19) 0.0343(19) 0.0072(16) -0.0113(16) -0.0142(16)
C25 0.0281(19) 0.048(2) 0.034(2) 0.0049(17) -0.0079(15) -0.0117(17)
C26 0.037(2) 0.047(2) 0.038(2) 0.0110(18) -0.0171(17) -0.0133(18)
C27 0.040(2) 0.045(2) 0.0291(19) 0.0024(16) -0.0077(16) -0.0163(18)
C28 0.043(2) 0.036(2) 0.0323(19) -0.0011(16) -0.0094(17) -0.0121(17)
C29 0.054(3) 0.042(2) 0.038(2) 0.0107(18) -0.014(2) -0.023(2)
C30 0.026(2) 0.073(3) 0.052(3) 0.013(2) -0.0057(19) -0.009(2)
C31 0.047(3) 0.063(3) 0.055(3) 0.022(2) -0.027(2) -0.009(2)
C32 0.068(3) 0.056(3) 0.029(2) 0.0000(19) -0.005(2) -0.020(2)
C33 0.056(3) 0.039(2) 0.052(3) -0.009(2) -0.010(2) -0.010(2)
Cl40 0.0997(12) 0.0558(8) 0.0529(7) -0.0015(6) -0.0133(8) 0.0212(8)
Cl41 0.0716(10) 0.0778(10) 0.0810(10) 0.0200(8) 0.0339(8) 0.0209(8)
C40 0.056(3) 0.053(3) 0.042(2) -0.002(2) 0.008(2) 0.009(2)

loop_
_atom_type_symbol
_atom_type_description
_atom_type_scat_dispersion_real
_atom_type_scat_dispersion_imag
_atom_type_scat_source
C C 0.0033 0.0016 'International Tables Vol C Tables 4.2.6.8 and 6.1.1.4'
H H 0.0000 0.0000 'International Tables Vol C Tables 4.2.6.8 and 6.1.1.4'
N N 0.0061 0.0033 'International Tables Vol C Tables 4.2.6.8 and 6.1.1.4'
P P 0.1023 0.0942 'International Tables Vol C Tables 4.2.6.8 and 6.1.1.4'
Cl Cl 0.1484 0.1585 'International Tables Vol C Tables 4.2.6.8 and 6.1.1.4'
Rh Rh -1.1178 0.9187 'International Tables Vol C Tables 4.2.6.8 and 6.1.1.4'

loop_
_geom_angle_atom_site_label_1
_geom_angle_atom_site_label_2
_geom_angle_atom_site_label_3
_geom_angle
C25 Rh1 C28 64.83(17)
C25 Rh1 C24 38.93(16)
C28 Rh1 C24 38.00(16)
C25 Rh1 C26 38.74(15)
C28 Rh1 C26 63.40(17)
C24 Rh1 C26 63.74(15)
C25 Rh1 C27 64.46(16)
C28 Rh1 C27 38.78(16)
C24 Rh1 C27 64.05(15)
C26 Rh1 C27 37.03(18)
C25 Rh1 P1 108.07(11)
C28 Rh1 P1 124.15(11)
C24 Rh1 P1 99.96(10)
C26 Rh1 P1 143.83(13)
C27 Rh1 P1 162.60(12)
C25 Rh1 Cl2 102.61(13)
C28 Rh1 Cl2 151.75(11)
C24 Rh1 Cl2 140.75(12)
C26 Rh1 Cl2 90.68(13)
C27 Rh1 Cl2 113.33(12)
P1 Rh1 Cl2 83.23(3)
C25 Rh1 Cl1 156.28(12)
C28 Rh1 Cl1 93.25(12)
C24 Rh1 Cl1 125.98(13)
C26 Rh1 Cl1 124.55(13)
C27 Rh1 Cl1 92.98(12)
P1 Rh1 Cl1 91.43(3)
Cl2 Rh1 Cl1 92.77(4)
C12 P1 C18 104.19(19)
C12 P1 C11A 99.5(6)
C18 P1 C11A 104.5(8)
C12 P1 C11B 103.9(5)
C18 P1 C11B 101.7(6)
C12 P1 Rh1 117.33(14)
C18 P1 Rh1 113.94(13)
C11A P1 Rh1 115.5(5)
C11B P1 Rh1 114.0(6)
C6A N1A C2A 119.2(8)
N3A C2A N1A 129.2(10)
C2A N3A C4A 110.2(9)
N3A C4A N9A 125.8(10)
N3A C4A C5A 126.9(13)
N9A C4A C5A 107.3(13)
C4A C5A C6A 117.6(10)
C4A C5A N7A 109.5(10)
C6A C5A N7A 132.7(8)
N1A C6A N6A 122.2(8)
N1A C6A C5A 116.8(7)
N6A C6A C5A 120.9(8)
C8A N7A C5A 102.8(7)
N7A C8A N9A 115.4(8)
C8A N9A C4A 105.0(8)
C8A N9A C10A 131.4(8)
C4A N9A C10A 123.5(9)
N9A C10A C11A 112.0(8)
C10A C11A P1 114.6(9)
C2B N1B C6B 117.6(7)
N3B C2B N1B 130.1(8)
C2B N3B C4B 110.5(9)
N3B C4B N9B 126.3(9)
N3B C4B C5B 126.9(13)
N9B C4B C5B 106.5(13)
N7B C5B C4B 109.8(10)
N7B C5B C6B 133.5(8)
C4B C5B C6B 116.4(10)
N6B C6B N1B 115.5(7)
N6B C6B C5B 126.0(7)
N1B C6B C5B 118.5(7)
C8B N7B C5B 104.2(7)
N7B C8B N9B 114.1(8)
C8B N9B C4B 105.3(9)
C8B N9B C10B 126.2(9)
C4B N9B C10B 128.4(9)
N9B C10B C11B 112.7(7)
C10B C11B P1 120.5(10)
C13 C12 C17 117.8(4)
C13 C12 P1 119.5(3)
C17 C12 P1 122.3(4)
C12 C13 C14 121.0(4)
C15 C14 C13 120.3(5)
C14 C15 C16 119.8(4)
C15 C16 C17 119.9(5)
C12 C17 C16 121.2(5)
C23 C18 C19 117.3(4)
C23 C18 P1 121.5(3)
C19 C18 P1 121.2(4)
C20 C19 C18 122.0(5)
C19 C20 C21 119.5(5)
C22 C21 C20 120.0(5)
C21 C22 C23 121.0(6)
C22 C23 C18 120.0(5)
C28 C24 C25 108.3(3)
C28 C24 C29 124.1(4)
C25 C24 C29 127.3(4)
C28 C24 Rh1 70.7(2)
C25 C24 Rh1 69.7(2)
C29 C24 Rh1 130.0(3)
C24 C25 C26 106.4(4)
C24 C25 C30 127.4(4)
C26 C25 C30 125.5(4)
C24 C25 Rh1 71.4(2)
C26 C25 Rh1 72.7(2)
C30 C25 Rh1 128.0(3)
C27 C26 C25 109.6(4)
C27 C26 C31 126.3(4)
C25 C26 C31 124.1(5)
C27 C26 Rh1 71.7(2)
C25 C26 Rh1 68.6(2)
C31 C26 Rh1 125.2(3)
C26 C27 C28 107.1(4)
C26 C27 C32 127.3(4)
C28 C27 C32 125.5(5)
C26 C27 Rh1 71.3(2)
C28 C27 Rh1 69.0(2)
C32 C27 Rh1 127.8(3)
C24 C28 C27 108.4(4)
C24 C28 C33 126.1(4)
C27 C28 C33 125.1(4)
C24 C28 Rh1 71.3(2)
C27 C28 Rh1 72.3(2)
C33 C28 Rh1 128.4(3)
Cl41 C40 Cl40 112.4(3)

loop_
_geom_bond_atom_site_label_1
_geom_bond_atom_site_label_2
_geom_bond_distance
Rh1 C25 2.156(4)
Rh1 C28 2.171(4)
Rh1 C24 2.178(4)
Rh1 C26 2.210(4)
Rh1 C27 2.215(4)
Rh1 P1 2.3284(9)
Rh1 Cl2 2.3966(10)
Rh1 Cl1 2.4288(10)
P1 C12 1.816(4)
P1 C18 1.816(4)
P1 C11A 1.817(11)
P1 C11B 1.838(9)
N1A C6A 1.345(10)
N1A C2A 1.346(12)
C2A N3A 1.324(12)
N3A C4A 1.334(19)
C4A N9A 1.376(17)
C4A C5A 1.391(12)
C5A C6A 1.392(10)
C5A N7A 1.408(10)
C6A N6A 1.355(10)
N7A C8A 1.330(12)
C8A N9A 1.358(11)
N9A C10A 1.467(9)
C10A C11A 1.504(15)
N1B C2B 1.346(11)
N1B C6B 1.354(8)
C2B N3B 1.324(10)
N3B C4B 1.34(2)
C4B N9B 1.378(16)
C4B C5B 1.397(12)
C5B N7B 1.383(10)
C5B C6B 1.404(9)
C6B N6B 1.337(11)
N7B C8B 1.322(12)
C8B N9B 1.368(10)
N9B C10B 1.443(10)
C10B C11B 1.490(15)
C12 C13 1.379(6)
C12 C17 1.384(6)
C13 C14 1.392(6)
C14 C15 1.361(7)
C15 C16 1.375(8)
C16 C17 1.387(7)
C18 C23 1.395(6)
C18 C19 1.399(6)
C19 C20 1.375(7)
C20 C21 1.376(9)
C21 C22 1.363(9)
C22 C23 1.395(7)
C24 C28 1.416(6)
C24 C25 1.444(6)
C24 C29 1.505(5)
C25 C26 1.449(6)
C25 C30 1.490(7)
C26 C27 1.405(7)
C26 C31 1.501(6)
C27 C28 1.457(6)
C27 C32 1.478(6)
C28 C33 1.503(7)
Cl40 C40 1.759(5)
Cl41 C40 1.757(5)
